data_7228111
loop_
_publ_author_name
'Singaraju, Aditya B.'
'Nguyen, Kyle'
'Swenson, Dale C.'
'Iyer, Mamta'
'Haware, Rahul V.'
'Stevens, Lewis L.'

_publ_section_title
;
 Reorganized, weak C--H&#x22EF;O interactions directly modify the
 mechanical properties and compaction performance of a series of
 nitrobenzoic acids
;
_journal_name_full CrystEngComm
_journal_paper_doi 10.1039/C7CE00238F
_journal_year 2017
_chemical_formula_moiety 'C7 H4 Br N O4'
_chemical_formula_sum 'C7 H4 Br N O4'
_chemical_formula_weight 246.02
_chemical_melting_point 476(4)
_chemical_name_systematic '4-Bromo 3-nitrobenzoic acid'
_space_group_crystal_system monoclinic
_space_group_IT_number 14
_space_group_name_Hall '-P 2yn'
_space_group_name_H-M_alt 'P 1 21/n 1'
_symmetry_space_group_name_Hall '-P 2yn'
_symmetry_space_group_name_H-M 'P 1 21/n 1'
_atom_sites_solution_hydrogens mixed
_audit_creation_method SHELXL-2014/7
_audit_update_record
;
2017-01-23 deposited with the CCDC.
2017-03-28 downloaded from the CCDC.
;
_cell_angle_alpha 90
_cell_angle_beta 101.045(5)
_cell_angle_gamma 90
_cell_formula_units_Z 4
_cell_length_a 7.4417(7)
_cell_length_b 5.7471(6)
_cell_length_c 18.9993(19)
_cell_measurement_reflns_used 8789
_cell_measurement_temperature 190(2)
_cell_measurement_theta_max 53.0
_cell_measurement_theta_min 4.4
_cell_volume 797.51(14)
_computing_structure_refinement 'SHELXL-2014/7 (Sheldrick, 2014)'
_diffrn_ambient_temperature 190(2)
_diffrn_measured_fraction_theta_full 0.999
_diffrn_measured_fraction_theta_max 0.996
_diffrn_measurement_device_type 'Bruker Nonius Apex II'
_diffrn_measurement_method 'CCD phi and omega scans'
_diffrn_radiation_type MoK\a
_diffrn_radiation_wavelength 0.71073
_diffrn_reflns_av_R_equivalents 0.0207
_diffrn_reflns_av_unetI/netI 0.0120
_diffrn_reflns_Laue_measured_fraction_full 0.999
_diffrn_reflns_Laue_measured_fraction_max 0.996
_diffrn_reflns_limit_h_max 9
_diffrn_reflns_limit_h_min -9
_diffrn_reflns_limit_k_max 7
_diffrn_reflns_limit_k_min -4
_diffrn_reflns_limit_l_max 23
_diffrn_reflns_limit_l_min -23
_diffrn_reflns_number 13038
_diffrn_reflns_point_group_measured_fraction_full 0.999
_diffrn_reflns_point_group_measured_fraction_max 0.996
_diffrn_reflns_theta_full 25.242
_diffrn_reflns_theta_max 26.493
_diffrn_reflns_theta_min 2.793
_diffrn_source 'sealed tube'
_exptl_absorpt_coefficient_mu 5.132
_exptl_absorpt_correction_T_max 0.7454
_exptl_absorpt_correction_T_min 0.6691
_exptl_absorpt_correction_type multi-scan
_exptl_absorpt_process_details 'SADABS (Sheldrick,2008)'
_exptl_crystal_colour colorless
_exptl_crystal_density_diffrn 2.049
_exptl_crystal_description prism
_exptl_crystal_F_000 480
_exptl_crystal_recrystallization_method 'Evaporation '
_exptl_crystal_size_max 0.190
_exptl_crystal_size_mid 0.150
_exptl_crystal_size_min 0.140
_refine_diff_density_max 0.313
_refine_diff_density_min -0.203
_refine_diff_density_rms 0.051
_refine_ls_extinction_method none
_refine_ls_goodness_of_fit_ref 1.066
_refine_ls_hydrogen_treatment mixed
_refine_ls_matrix_type full
_refine_ls_number_parameters 126
_refine_ls_number_reflns 1641
_refine_ls_number_restraints 2
_refine_ls_restrained_S_all 1.070
_refine_ls_R_factor_all 0.0183
_refine_ls_R_factor_gt 0.0163
_refine_ls_shift/su_max 0.001
_refine_ls_shift/su_mean 0.000
_refine_ls_structure_factor_coef Fsqd
_refine_ls_weighting_details 'w=1/[\s^2^(Fo^2^)+(0.0125P)^2^+0.7232P] where P=(Fo^2^+2Fc^2^)/3'
_refine_ls_weighting_scheme calc
_refine_ls_wR_factor_gt 0.0378
_refine_ls_wR_factor_ref 0.0384
_reflns_Friedel_coverage 0.000
_reflns_number_gt 1538
_reflns_number_total 1641
_reflns_threshold_expression 'I > 2\s(I)'
_cod_data_source_file c7ce00238f2.cif
_cod_data_source_block ste1511
_cod_depositor_comments
;
The following automatic conversions were performed:

'_chemical_melting_point' value '472-479' was changed to '476(4)' -
the average value was taken and precision was estimated.

Automatic conversion script
Id: cif_fix_values 4973 2017-02-22 13:04:09Z antanas 
;
_cod_database_code 7228111
_shelx_shelxl_version_number 2014/7
_shelx_space_group_comment
;
The symmetry employed for this shelxl refinement is uniquely defined
by the following loop, which should always be used as a source of
symmetry information in preference to the above space-group names.
They are only intended as comments.
;
_shelx_estimated_absorpt_t_min 0.442
_shelx_estimated_absorpt_t_max 0.534

loop_
_space_group_symop_operation_xyz
'x, y, z'
'-x+1/2, y+1/2, -z+1/2'
'-x, -y, -z'
'x-1/2, -y-1/2, z-1/2'

loop_
_atom_site_label
_atom_site_type_symbol
_atom_site_fract_x
_atom_site_fract_y
_atom_site_fract_z
_atom_site_U_iso_or_equiv
_atom_site_adp_type
_atom_site_occupancy
_atom_site_site_symmetry_order
_atom_site_calc_flag
_atom_site_refinement_flags_posn
_atom_site_refinement_flags_adp
_atom_site_refinement_flags_occupancy
_atom_site_disorder_assembly
_atom_site_disorder_group
C1 C 0.3871(2) 0.3371(3) 0.35314(8) 0.0167(3) Uani 1 1 d . . . . .
Br1 Br 0.20171(2) 0.12049(3) 0.31880(2) 0.02372(6) Uani 1 1 d . . . . .
C2 C 0.5644(2) 0.3176(3) 0.33958(8) 0.0162(3) Uani 1 1 d . . . . .
C3 C 0.7040(2) 0.4620(3) 0.37205(8) 0.0171(3) Uani 1 1 d . . . . .
H3 H 0.8251 0.4408 0.3641 0.021 Uiso 1 1 calc R U . . .
C4 C 0.6646(2) 0.6390(3) 0.41653(8) 0.0175(3) Uani 1 1 d . . . . .
C5 C 0.4862(2) 0.6675(3) 0.42780(9) 0.0197(3) Uani 1 1 d . . . . .
H5 H 0.4583 0.7923 0.4567 0.024 Uiso 1 1 calc R U . . .
C6 C 0.3497(2) 0.5152(3) 0.39716(9) 0.0198(3) Uani 1 1 d . . . . .
H6 H 0.2294 0.5330 0.4064 0.024 Uiso 1 1 calc R U . . .
N7 N 0.60865(19) 0.1467(2) 0.28801(8) 0.0197(3) Uani 1 1 d . . . . .
O1 O 0.50693(17) 0.1365(2) 0.22928(7) 0.0285(3) Uani 1 1 d . . . . .
O2 O 0.74764(18) 0.0304(2) 0.30595(7) 0.0312(3) Uani 1 1 d . . . . .
C8 C 0.8115(2) 0.7978(3) 0.45253(9) 0.0187(3) Uani 1 1 d . . . . .
O3 O 0.97563(17) 0.7481(2) 0.44695(7) 0.0285(3) Uani 1 1 d D . . . .
H3O H 1.045(4) 0.853(5) 0.4671(17) 0.034(9) Uiso 0.64(3) 1 d D . P A 2
O4 O 0.76928(17) 0.9687(2) 0.48681(7) 0.0287(3) Uani 1 1 d D . . . .
H4O H 0.858(6) 1.056(9) 0.508(3) 0.034(9) Uiso 0.36(3) 1 d D . P A 1

loop_
_atom_site_aniso_label
_atom_site_aniso_U_11
_atom_site_aniso_U_22
_atom_site_aniso_U_33
_atom_site_aniso_U_23
_atom_site_aniso_U_13
_atom_site_aniso_U_12
C1 0.0150(8) 0.0163(8) 0.0178(8) 0.0021(6) 0.0005(6) -0.0009(6)
Br1 0.01823(9) 0.02419(10) 0.02835(10) -0.00352(7) 0.00349(6) -0.00669(7)
C2 0.0183(8) 0.0148(8) 0.0158(7) -0.0002(6) 0.0039(6) 0.0012(6)
C3 0.0148(8) 0.0186(8) 0.0184(8) 0.0008(6) 0.0042(6) 0.0001(6)
C4 0.0169(8) 0.0183(8) 0.0170(8) -0.0001(6) 0.0028(6) -0.0009(7)
C5 0.0194(8) 0.0203(9) 0.0199(8) -0.0040(7) 0.0049(6) 0.0025(7)
C6 0.0139(8) 0.0239(9) 0.0223(8) -0.0010(7) 0.0052(6) 0.0013(7)
N7 0.0198(7) 0.0171(7) 0.0239(7) -0.0023(6) 0.0084(6) -0.0029(6)
O1 0.0262(7) 0.0365(8) 0.0222(6) -0.0118(6) 0.0033(5) -0.0033(6)
O2 0.0296(7) 0.0278(7) 0.0370(7) -0.0042(6) 0.0084(6) 0.0109(6)
C8 0.0188(8) 0.0204(8) 0.0175(8) -0.0019(7) 0.0045(6) -0.0015(7)
O3 0.0155(6) 0.0282(7) 0.0414(8) -0.0138(6) 0.0045(6) -0.0033(5)
O4 0.0223(7) 0.0293(7) 0.0351(7) -0.0171(6) 0.0072(6) -0.0044(6)

loop_
_atom_type_symbol
_atom_type_description
_atom_type_scat_dispersion_real
_atom_type_scat_dispersion_imag
_atom_type_scat_source
C C 0.0033 0.0016 'International Tables Vol C Tables 4.2.6.8 and 6.1.1.4'
H H 0.0000 0.0000 'International Tables Vol C Tables 4.2.6.8 and 6.1.1.4'
N N 0.0061 0.0033 'International Tables Vol C Tables 4.2.6.8 and 6.1.1.4'
O O 0.0106 0.0060 'International Tables Vol C Tables 4.2.6.8 and 6.1.1.4'
Br Br -0.2901 2.4595 'International Tables Vol C Tables 4.2.6.8 and 6.1.1.4'

loop_
_geom_angle_atom_site_label_1
_geom_angle_atom_site_label_2
_geom_angle_atom_site_label_3
_geom_angle
C6 C1 C2 118.49(15)
C6 C1 Br1 118.75(12)
C2 C1 Br1 122.64(12)
C3 C2 C1 121.76(15)
C3 C2 N7 117.05(14)
C1 C2 N7 121.15(14)
C2 C3 C4 118.95(15)
C2 C3 H3 120.5
C4 C3 H3 120.5
C3 C4 C5 119.84(15)
C3 C4 C8 120.48(15)
C5 C4 C8 119.68(15)
C6 C5 C4 120.36(15)
C6 C5 H5 119.8
C4 C5 H5 119.8
C5 C6 C1 120.47(15)
C5 C6 H6 119.8
C1 C6 H6 119.8
O1 N7 O2 124.72(14)
O1 N7 C2 117.51(14)
O2 N7 C2 117.72(14)
O4 C8 O3 123.89(16)
O4 C8 C4 119.07(15)
O3 C8 C4 117.04(15)
C8 O3 H3O 109(2)
C8 O4 H4O 117(4)

loop_
_geom_bond_atom_site_label_1
_geom_bond_atom_site_label_2
_geom_bond_distance
C1 C6 1.384(2)
C1 C2 1.397(2)
C1 Br1 1.8796(16)
C2 C3 1.380(2)
C2 N7 1.469(2)
C3 C4 1.389(2)
C3 H3 0.9500
C4 C5 1.394(2)
C4 C8 1.486(2)
C5 C6 1.382(2)
C5 H5 0.9500
C6 H6 0.9500
N7 O1 1.2238(19)
N7 O2 1.2240(19)
C8 O4 1.251(2)
C8 O3 1.279(2)
O3 H3O 0.838(19)
O4 H4O 0.87(2)

loop_
_geom_hbond_atom_site_label_D
_geom_hbond_atom_site_label_H
_geom_hbond_atom_site_label_A
_geom_hbond_distance_DH
_geom_hbond_distance_HA
_geom_hbond_distance_DA
_geom_hbond_angle_DHA
_geom_hbond_site_symmetry_A
C3 H3 O1 0.95 2.61 3.306(2) 130.1 2_655
C6 H6 O3 0.95 2.50 3.383(2) 154.7 1_455
O3 H3O O4 0.838(19) 1.80(2) 2.6307(18) 168(4) 3_776
O4 H4O O3 0.87(2) 1.77(2) 2.6307(18) 175(6) 3_776

loop_
_geom_torsion_atom_site_label_1
_geom_torsion_atom_site_label_2
_geom_torsion_atom_site_label_3
_geom_torsion_atom_site_label_4
_geom_torsion
C6 C1 C2 C3 3.8(2)
Br1 C1 C2 C3 -172.25(13)
C6 C1 C2 N7 -174.09(15)
Br1 C1 C2 N7 9.9(2)
C1 C2 C3 C4 -3.4(2)
N7 C2 C3 C4 174.61(14)
C2 C3 C4 C5 0.2(2)
C2 C3 C4 C8 179.90(15)
C3 C4 C5 C6 2.5(3)
C8 C4 C5 C6 -177.25(15)
C4 C5 C6 C1 -2.0(3)
C2 C1 C6 C5 -1.1(2)
Br1 C1 C6 C5 175.15(13)
C3 C2 N7 O1 -130.01(16)
C1 C2 N7 O1 48.0(2)
C3 C2 N7 O2 47.7(2)
C1 C2 N7 O2 -134.37(17)
C3 C4 C8 O4 173.35(16)
C5 C4 C8 O4 -6.9(2)
C3 C4 C8 O3 -7.4(2)
C5 C4 C8 O3 172.28(16)
